data_2017173
loop_
_publ_author_name
'Telzhensky, Marina'
'Kaftory, Menahem'

_publ_section_title
;
 Structural effects on the solid-state photodimerization of 2-pyridone
 derivatives in inclusion compounds
;
_journal_coeditor_code FG3097
_journal_issue 7
_journal_name_full 'Acta Crystallographica Section C'
_journal_page_first o314
_journal_page_last o320
_journal_paper_doi 10.1107/S010827010901751X
_journal_volume 65
_journal_year 2009
_chemical_formula_iupac 'C14 H10 O4, 2C5 H5 N O'
_chemical_formula_moiety 'C14 H10 O4, 2(C5 H5 N O)'
_chemical_formula_sum 'C24 H20 N2 O6'
_chemical_formula_weight 432.42
_chemical_name_common 'Diphenic acid:pyridone'
_chemical_name_systematic
;
1,1'-Biphenyl-2,2'-dicarboxylic acid--2-(1<i>H</i>)-pyridone (1/2)
;
_space_group_IT_number 15
_symmetry_cell_setting monoclinic
_symmetry_space_group_name_Hall '-C 2yc'
_symmetry_space_group_name_H-M 'C 1 2/c 1'
_atom_sites_solution_hydrogens geom
_atom_sites_solution_primary direct
_atom_sites_solution_secondary difmap
_audit_creation_method SHELXL-97
_cell_angle_alpha 90.00
_cell_angle_beta 105.95(3)
_cell_angle_gamma 90.00
_cell_formula_units_Z 4
_cell_length_a 10.5690(10)
_cell_length_b 14.054(3)
_cell_length_c 15.0160(10)
_cell_measurement_reflns_used 6780
_cell_measurement_temperature 293(2)
_cell_measurement_theta_max 25.88
_cell_measurement_theta_min 3.22
_cell_volume 2144.6(6)
_computing_cell_refinement 'DENZO HKL2000 (Otwinowski & Minor, 1997)'
_computing_data_collection 'Collect (Nonius, 2006)'
_computing_data_reduction 'DENZO HKL2000 (Otwinowski & Minor, 1997)'
_computing_molecular_graphics 'Ortep-3 for Windows (Farrugia, 1999)'
_computing_structure_refinement 'SHELXL97 (Sheldrick, 2008)'
_computing_structure_solution 'SHELXS97 (Sheldrick, 2008)'
_diffrn_ambient_temperature 293(2)
_diffrn_measured_fraction_theta_full 0.964
_diffrn_measured_fraction_theta_max 0.964
_diffrn_measurement_device_type 'Nonius KappaCCD'
_diffrn_measurement_method 'phi- and omega-scans'
_diffrn_radiation_monochromator graphite
_diffrn_radiation_source 'fine-focus sealed tube'
_diffrn_radiation_type MoK\a
_diffrn_radiation_wavelength 0.71073
_diffrn_reflns_av_R_equivalents 0.026
_diffrn_reflns_av_sigmaI/netI 0.0238
_diffrn_reflns_limit_h_max 12
_diffrn_reflns_limit_h_min 0
_diffrn_reflns_limit_k_max 16
_diffrn_reflns_limit_k_min 0
_diffrn_reflns_limit_l_max 17
_diffrn_reflns_limit_l_min -17
_diffrn_reflns_number 6780
_diffrn_reflns_theta_full 25.88
_diffrn_reflns_theta_max 24.99
_diffrn_reflns_theta_min 3.22
_diffrn_standards_number 0
_exptl_absorpt_coefficient_mu 0.097
_exptl_absorpt_correction_type none
_exptl_crystal_colour colourless
_exptl_crystal_density_diffrn 1.339
_exptl_crystal_density_method 'not measured'
_exptl_crystal_description prism
_exptl_crystal_F_000 904.0
_exptl_crystal_size_max 0.20
_exptl_crystal_size_mid 0.10
_exptl_crystal_size_min 0.04
_refine_diff_density_max 0.558
_refine_diff_density_min -0.348
_refine_ls_extinction_coef 0.018(5)
_refine_ls_extinction_expression Fc^*^=kFc[1+0.001xFc^2^\l^3^/sin(2\q)]^-1/4^
_refine_ls_extinction_method SHELXL97
_refine_ls_goodness_of_fit_ref 1.033
_refine_ls_hydrogen_treatment refU
_refine_ls_matrix_type full
_refine_ls_number_parameters 157
_refine_ls_number_reflns 2013
_refine_ls_number_restraints 0
_refine_ls_restrained_S_all 1.033
_refine_ls_R_factor_all 0.0817
_refine_ls_R_factor_gt 0.0620
_refine_ls_shift/su_max 0.004
_refine_ls_shift/su_mean 0.001
_refine_ls_structure_factor_coef Fsqd
_refine_ls_weighting_details 'calc w=1/[\s^2^(Fo^2^)+(0.1098P)^2^+1.1226P] where P=(Fo^2^+2Fc^2^)/3'
_refine_ls_weighting_scheme calc
_refine_ls_wR_factor_gt 0.1794
_refine_ls_wR_factor_ref 0.1999
_reflns_number_gt 1489
_reflns_number_total 2013
_reflns_threshold_expression >2sigma(I)
_cod_data_source_file fg3097.cif
_cod_data_source_block I-a
_cod_depositor_comments
;
The following automatic conversions were performed:
'_refine_ls_hydrogen_treatment' value 'refu' changed to 'refU' according
to '/home/saulius/struct/CIF-dictionaries/cif_core.dic' dictionary named
'cif_core.dic' version 2.4.1 from 2010-06-29.

Automatic conversion script
Id: cif_fix_enum 1527 2010-12-29 10:47:43Z saulius 

The following automatic conversions were performed:

'_refine_ls_hydrogen_treatment' value 'refu' changed to 'refU'
according to /home/saulius/struct/CIF-dictionaries/cif_core.dic
dictionary named 'cif_core.dic' version 2.4.1 from 2010-06-29.

Automatic conversion script
Id: cif_fix_values 1715 2011-07-08 13:25:40Z adriana 
;
_cod_original_sg_symbol_H-M 'C 2/c'
_cod_database_code 2017173
_cod_database_fobs_code 2017173

loop_
_symmetry_equiv_pos_as_xyz
'x, y, z'
'-x, y, -z+1/2'
'x+1/2, y+1/2, z'
'-x+1/2, y+1/2, -z+1/2'
'-x, -y, -z'
'x, -y, z-1/2'
'-x+1/2, -y+1/2, -z'
'x+1/2, -y+1/2, z-1/2'

loop_
_atom_site_type_symbol
_atom_site_label
_atom_site_fract_x
_atom_site_fract_y
_atom_site_fract_z
_atom_site_U_iso_or_equiv
_atom_site_adp_type
_atom_site_calc_flag
_atom_site_refinement_flags
_atom_site_occupancy
_atom_site_disorder_assembly
_atom_site_disorder_group
O O1 0.1058(2) 0.50666(19) 0.3779(2) 0.1418(12) Uani d . 1 . .
O O2 -0.07094(18) 0.58007(13) 0.39187(16) 0.0978(7) Uani d . 1 . .
H H1O2 -0.0161 0.6197 0.4177 0.151(16) Uiso calc R 1 . .
O O3 0.09147(17) 0.71551(13) 0.46002(13) 0.0837(6) Uani d . 1 . .
N N1 0.14965(17) 0.84329(14) 0.55304(13) 0.0699(6) Uani d . 1 . .
H H1N1 0.2301 0.8341 0.5532 0.075(7) Uiso calc R 1 . .
C C1 -0.0638(2) 0.36367(17) 0.26248(15) 0.0661(6) Uani d . 1 . .
C C2 -0.1501(3) 0.2897(2) 0.22859(19) 0.0845(8) Uani d . 1 . .
H H2 -0.1271 0.2437 0.1913 0.104(10) Uiso calc R 1 . .
C C3 -0.2706(3) 0.2825(2) 0.2489(2) 0.0915(9) Uani d . 1 . .
H H3 -0.3272 0.2324 0.2249 0.100(9) Uiso calc R 1 . .
C C4 -0.3057(3) 0.3491(2) 0.3039(2) 0.0850(8) Uani d . 1 . .
H H4 -0.3865 0.3450 0.3171 0.105(9) Uiso calc R 1 . .
C C5 -0.2209(2) 0.42181(19) 0.33947(19) 0.0776(7) Uani d . 1 . .
H H5 -0.2444 0.4665 0.3778 0.091(8) Uiso calc R 1 . .
C C6 -0.1004(2) 0.43056(16) 0.31978(16) 0.0671(6) Uani d . 1 . .
C C7 -0.0121(2) 0.50949(19) 0.36342(19) 0.0803(8) Uani d . 1 . .
C C8 0.0570(2) 0.78351(16) 0.50250(16) 0.0651(6) Uani d . 1 . .
C C9 -0.0742(2) 0.80481(18) 0.50159(18) 0.0759(7) Uani d . 1 . .
H H9 -0.1425 0.7672 0.4669 0.100(9) Uiso calc R 1 . .
C C10 -0.1019(2) 0.87866(19) 0.5502(2) 0.0819(8) Uani d . 1 . .
H H10 -0.1890 0.8916 0.5480 0.118(11) Uiso calc R 1 . .
C C11 -0.0025(3) 0.93577(19) 0.6035(2) 0.0831(8) Uani d . 1 . .
H H11 -0.0216 0.9857 0.6382 0.099(9) Uiso calc R 1 . .
C C12 0.1230(2) 0.91696(19) 0.60353(18) 0.0795(7) Uani d . 1 . .
H H12 0.1912 0.9546 0.6383 0.101(9) Uiso calc R 1 . .

loop_
_atom_site_aniso_label
_atom_site_aniso_U_11
_atom_site_aniso_U_22
_atom_site_aniso_U_33
_atom_site_aniso_U_12
_atom_site_aniso_U_13
_atom_site_aniso_U_23
O1 0.0598(12) 0.159(2) 0.214(3) -0.0268(12) 0.0491(14) -0.101(2)
O2 0.0669(11) 0.0765(12) 0.1545(19) -0.0043(9) 0.0381(11) -0.0266(12)
O3 0.0697(11) 0.0857(12) 0.1036(13) -0.0064(8) 0.0371(9) -0.0243(10)
N1 0.0515(10) 0.0775(12) 0.0836(13) -0.0006(8) 0.0231(9) -0.0094(10)
C1 0.0607(12) 0.0736(13) 0.0636(12) -0.0031(10) 0.0167(10) 0.0036(10)
C2 0.0898(18) 0.0873(17) 0.0803(16) -0.0178(14) 0.0298(13) -0.0164(13)
C3 0.0850(18) 0.099(2) 0.0919(17) -0.0320(15) 0.0262(15) -0.0078(15)
C4 0.0636(14) 0.0993(19) 0.0962(18) -0.0145(13) 0.0290(13) 0.0038(15)
C5 0.0593(13) 0.0846(16) 0.0933(17) -0.0050(11) 0.0284(12) -0.0055(13)
C6 0.0534(12) 0.0718(14) 0.0775(14) 0.0003(10) 0.0204(10) -0.0015(11)
C7 0.0545(13) 0.0906(17) 0.1001(18) -0.0062(11) 0.0283(12) -0.0227(14)
C8 0.0584(12) 0.0695(13) 0.0713(13) -0.0032(10) 0.0241(10) -0.0036(11)
C9 0.0557(12) 0.0844(16) 0.0898(16) -0.0077(11) 0.0235(11) -0.0085(13)
C10 0.0577(13) 0.0812(16) 0.114(2) 0.0029(11) 0.0359(14) -0.0045(14)
C11 0.0688(15) 0.0802(16) 0.1077(19) 0.0001(12) 0.0367(14) -0.0177(14)
C12 0.0648(14) 0.0818(16) 0.0936(17) -0.0041(12) 0.0247(13) -0.0154(14)

loop_
_atom_type_symbol
_atom_type_description
_atom_type_scat_dispersion_real
_atom_type_scat_dispersion_imag
_atom_type_scat_source
C C 0.0033 0.0016 'International Tables Vol C Tables 4.2.6.8 and 6.1.1.4'
H H 0.0000 0.0000 'International Tables Vol C Tables 4.2.6.8 and 6.1.1.4'
O O 0.0106 0.0060 'International Tables Vol C Tables 4.2.6.8 and 6.1.1.4'
N N 0.0061 0.0033 'International Tables Vol C Tables 4.2.6.8 and 6.1.1.4'

loop_
_geom_angle_atom_site_label_1
_geom_angle_atom_site_label_2
_geom_angle_atom_site_label_3
_geom_angle_site_symmetry_1
_geom_angle_site_symmetry_3
_geom_angle
_geom_angle_publ_flag
C7 O2 H1O2 . . 109.5 ?
C12 N1 C8 . . 123.85(19) ?
C12 N1 H1N1 . . 118.1 ?
C8 N1 H1N1 . . 118.1 ?
C2 C1 C6 . . 117.7(2) ?
C2 C1 C1 . 2 117.16(19) ?
C6 C1 C1 . 2 125.11(17) ?
C3 C2 C1 . . 121.6(3) ?
C3 C2 H2 . . 119.2 ?
C1 C2 H2 . . 119.2 ?
C4 C3 C2 . . 119.9(2) ?
C4 C3 H3 . . 120.0 ?
C2 C3 H3 . . 120.0 ?
C5 C4 C3 . . 119.4(2) ?
C5 C4 H4 . . 120.3 ?
C3 C4 H4 . . 120.3 ?
C4 C5 C6 . . 121.6(3) ?
C4 C5 H5 . . 119.2 ?
C6 C5 H5 . . 119.2 ?
C5 C6 C1 . . 119.7(2) ?
C5 C6 C7 . . 118.4(2) ?
C1 C6 C7 . . 121.9(2) ?
O1 C7 O2 . . 121.9(2) ?
O1 C7 C6 . . 123.4(2) ?
O2 C7 C6 . . 114.5(2) ?
O3 C8 N1 . . 119.35(19) ?
O3 C8 C9 . . 125.2(2) ?
N1 C8 C9 . . 115.5(2) ?
C10 C9 C8 . . 121.1(2) ?
C10 C9 H9 . . 119.5 ?
C8 C9 H9 . . 119.5 ?
C9 C10 C11 . . 121.0(2) ?
C9 C10 H10 . . 119.5 ?
C11 C10 H10 . . 119.5 ?
C12 C11 C10 . . 118.3(2) ?
C12 C11 H11 . . 120.8 ?
C10 C11 H11 . . 120.8 ?
C11 C12 N1 . . 120.2(2) ?
C11 C12 H12 . . 119.9 ?
N1 C12 H12 . . 119.9 ?

loop_
_geom_bond_atom_site_label_1
_geom_bond_atom_site_label_2
_geom_bond_site_symmetry_2
_geom_bond_distance
_geom_bond_publ_flag
O1 C7 . 1.205(3) ?
O2 C7 . 1.304(3) ?
O2 H1O2 . 0.8200 ?
O3 C8 . 1.257(3) ?
N1 C12 . 1.358(3) ?
N1 C8 . 1.354(3) ?
N1 H1N1 . 0.8600 ?
C1 C2 . 1.384(3) ?
C1 C6 . 1.399(3) ?
C1 C1 2 1.495(4) ?
C2 C3 . 1.392(4) ?
C2 H2 . 0.9300 ?
C3 C4 . 1.365(4) ?
C3 H3 . 0.9300 ?
C4 C5 . 1.368(4) ?
C4 H4 . 0.9300 ?
C5 C6 . 1.389(3) ?
C5 H5 . 0.9300 ?
C6 C7 . 1.482(3) ?
C8 C9 . 1.415(3) ?
C9 C10 . 1.346(3) ?
C9 H9 . 0.9300 ?
C10 C11 . 1.388(4) ?
C10 H10 . 0.9300 ?
C11 C12 . 1.352(4) ?
C11 H11 . 0.9300 ?
C12 H12 . 0.9300 ?

loop_
_geom_torsion_atom_site_label_1
_geom_torsion_atom_site_label_2
_geom_torsion_atom_site_label_3
_geom_torsion_atom_site_label_4
_geom_torsion_site_symmetry_1
_geom_torsion_site_symmetry_2
_geom_torsion_site_symmetry_3
_geom_torsion_site_symmetry_4
_geom_torsion
_geom_torsion_publ_flag
C6 C1 C2 C3 . . . . 1.2(4) ?
C1 C1 C2 C3 2 . . . 179.1(3) ?
C1 C2 C3 C4 . . . . -0.4(5) ?
C2 C3 C4 C5 . . . . -0.7(5) ?
C3 C4 C5 C6 . . . . 1.0(4) ?
C4 C5 C6 C1 . . . . -0.2(4) ?
C4 C5 C6 C7 . . . . -178.0(2) ?
C2 C1 C6 C5 . . . . -0.9(3) ?
C1 C1 C6 C5 2 . . . -178.6(2) ?
C2 C1 C6 C7 . . . . 176.8(2) ?
C1 C1 C6 C7 2 . . . -0.9(4) ?
C5 C6 C7 O1 . . . . 153.8(3) ?
C1 C6 C7 O1 . . . . -24.0(4) ?
C5 C6 C7 O2 . . . . -21.0(4) ?
C1 C6 C7 O2 . . . . 161.2(2) ?
C12 N1 C8 O3 . . . . -178.0(2) ?
C12 N1 C8 C9 . . . . 2.7(3) ?
O3 C8 C9 C10 . . . . 179.2(3) ?
N1 C8 C9 C10 . . . . -1.5(4) ?
C8 C9 C10 C11 . . . . -0.6(4) ?
C9 C10 C11 C12 . . . . 1.7(4) ?
C10 C11 C12 N1 . . . . -0.6(4) ?
C8 N1 C12 C11 . . . . -1.8(4) ?
